data_7052550
loop_
_publ_author_name
'Yang, Xiaoping'
'Jones, Richard A.'
'Oye, Michael M.'
'Wiester, Michael'
'Lai, Rachel J.'

_publ_section_title
;
 Influence of metal--ligand ratio on benzimidazole based luminescent
 lanthanide complexes: 3-D network structures and chloride anion
 binding
;
_journal_issue 2
_journal_name_full 'New Journal of Chemistry'
_journal_page_first 310
_journal_paper_doi 10.1039/c0nj00518e
_journal_volume 35
_journal_year 2011
_chemical_formula_moiety 'C29 H26 Br2 Cl3 Eu N4 O5, 2(O)'
_chemical_formula_sum 'C29 H26 Br2 Cl3 Eu N4 O7'
_chemical_formula_weight 960.67
_chemical_name_systematic
;
?
;
_space_group_IT_number 2
_symmetry_cell_setting triclinic
_symmetry_space_group_name_Hall '-P 1'
_symmetry_space_group_name_H-M 'P -1'
_atom_sites_solution_hydrogens geom
_atom_sites_solution_primary direct
_atom_sites_solution_secondary difmap
_audit_creation_method SHELXL-97
_cell_angle_alpha 93.16(3)
_cell_angle_beta 94.13(4)
_cell_angle_gamma 92.89(3)
_cell_formula_units_Z 4
_cell_length_a 8.7927(18)
_cell_length_b 18.011(4)
_cell_length_c 26.437(5)
_cell_measurement_reflns_used 13017
_cell_measurement_temperature 153(2)
_cell_measurement_theta_max 27.48
_cell_measurement_theta_min 2.91
_cell_volume 4163.3(15)
_computing_cell_refinement 'Collect software, Nonius B.V. 1998'
_computing_data_collection 'Collect software, Nonius B.V. 1998'
_computing_data_reduction
;
DENZO and Scalepack (Otwinoski and Minor, 1997)
;
_computing_molecular_graphics 'XL SHELXTL/PC, Siemens Analytical'
_computing_structure_refinement 'XL SHELXTL/PC, Siemens Analytical'
_computing_structure_solution
;

SIR97 - Altomare A., Burla M.C., Camalli M., Cascarano G.L., Giacovazzo C.,
Guagliardi A., Moliterni A.G.G., Polidori G.,Spagna R.
;
_diffrn_ambient_temperature 153(2)
_diffrn_measured_fraction_theta_full 0.944
_diffrn_measured_fraction_theta_max 0.981
_diffrn_measurement_device_type CCD
_diffrn_measurement_method \w-scans
_diffrn_radiation_monochromator graphite
_diffrn_radiation_source 'fine-focus sealed tube'
_diffrn_radiation_type MoK\a
_diffrn_radiation_wavelength 0.71073
_diffrn_reflns_av_R_equivalents 0.0910
_diffrn_reflns_av_sigmaI/netI 0.2276
_diffrn_reflns_limit_h_max 10
_diffrn_reflns_limit_h_min -10
_diffrn_reflns_limit_k_max 21
_diffrn_reflns_limit_k_min -21
_diffrn_reflns_limit_l_max 31
_diffrn_reflns_limit_l_min -31
_diffrn_reflns_number 24249
_diffrn_reflns_theta_full 25.00
_diffrn_reflns_theta_max 25.00
_diffrn_reflns_theta_min 2.94
_exptl_absorpt_coefficient_mu 3.660
_exptl_absorpt_correction_T_max 0.8103
_exptl_absorpt_correction_T_min 0.5588
_exptl_absorpt_correction_type gaussian
_exptl_absorpt_process_details
;
Absorption correction given as Gaussian
;
_exptl_crystal_colour Yellow
_exptl_crystal_density_diffrn 1.533
_exptl_crystal_density_method 'not measured'
_exptl_crystal_description Block
_exptl_crystal_F_000 1872
_exptl_crystal_size_max 0.18
_exptl_crystal_size_mid 0.15
_exptl_crystal_size_min 0.06
_refine_diff_density_max 1.288
_refine_diff_density_min -1.068
_refine_diff_density_rms 0.163
_refine_ls_extinction_method none
_refine_ls_goodness_of_fit_ref 1.009
_refine_ls_hydrogen_treatment constr
_refine_ls_matrix_type full
_refine_ls_number_parameters 842
_refine_ls_number_reflns 14396
_refine_ls_number_restraints 0
_refine_ls_restrained_S_all 1.009
_refine_ls_R_factor_all 0.1730
_refine_ls_R_factor_gt 0.0917
_refine_ls_shift/su_max 0.000
_refine_ls_shift/su_mean 0.000
_refine_ls_structure_factor_coef Fsqd
_refine_ls_weighting_details 'calc w=1/[\s^2^(Fo^2^)+(0.0945P)^2^+3.6836P] where P=(Fo^2^+2Fc^2^)/3'
_refine_ls_weighting_scheme calc
_refine_ls_wR_factor_gt 0.1697
_refine_ls_wR_factor_ref 0.1951
_reflns_number_gt 5930
_reflns_number_total 14396
_reflns_threshold_expression >2sigma(I)
_cod_data_source_file C0NJ00518E.TXT
_cod_data_source_block complex-5
_cod_depositor_comments
;
The following automatic conversions were performed:
'_symmetry_cell_setting' value 'Triclinic' changed to 'triclinic'
according to '/home/saulius/struct/CIF-dictionaries/cif_core.dic'
dictionary named 'cif_core.dic' version 2.4.1 from
2010-06-29.

'_exptl_absorpt_correction_type' value 'Gaussian' changed to
'gaussian' according to
'/home/saulius/struct/CIF-dictionaries/cif_core.dic' dictionary named
'cif_core.dic' version 2.4.1 from 2010-06-29.

Automatic conversion script
Id: cif_fix_enum 1555 2011-01-17 13:19:09Z saulius 
;
_cod_original_cell_volume 4163.2(15)
_cod_original_sg_symbol_H-M P-1
_cod_database_code 7052550

loop_
_symmetry_equiv_pos_as_xyz
'x, y, z'
'-x, -y, -z'

loop_
_atom_site_label
_atom_site_type_symbol
_atom_site_fract_x
_atom_site_fract_y
_atom_site_fract_z
_atom_site_U_iso_or_equiv
_atom_site_adp_type
_atom_site_occupancy
_atom_site_symmetry_multiplicity
_atom_site_calc_flag
_atom_site_refinement_flags
_atom_site_disorder_assembly
_atom_site_disorder_group
Eu1 Eu 0.96024(10) 0.73546(5) 0.02588(3) 0.0479(3) Uani 1 1 d U . .
Br1 Br 1.0755(2) 0.40465(11) 0.19072(7) 0.0642(6) Uani 1 1 d U . .
Br1' Br 0.9537(4) 1.02475(14) -0.18609(9) 0.1066(10) Uani 1 1 d U . .
Cl1 Cl 0.7701(5) 0.6382(3) -0.03140(17) 0.0590(12) Uani 1 1 d U . .
Cl2 Cl 1.2238(5) 0.7749(2) 0.08836(16) 0.0570(12) Uani 1 1 d U . .
Cl3 Cl 0.7189(5) 0.8136(2) 0.06343(17) 0.0593(13) Uani 1 1 d U . .
O1 O 1.0663(13) 0.6000(6) 0.0484(4) 0.054(3) Uani 1 1 d U . .
O2 O 0.8944(12) 0.6848(6) 0.0977(4) 0.049(3) Uani 1 1 d U . .
H2B H 0.8327 0.7143 0.1166 0.059 Uiso 1 1 calc R . .
O3 O 1.1544(13) 0.7053(6) -0.0311(4) 0.054(3) Uani 1 1 d U . .
H3B H 1.2007 0.7453 -0.0230 0.065 Uiso 1 1 calc R . .
O1' O 0.8381(14) 0.7972(7) -0.0761(4) 0.060(3) Uani 1 1 d U . .
O2' O 1.0226(13) 0.8510(6) -0.0001(4) 0.060(3) Uani 1 1 d U . .
H2'B H 1.0745 0.8801 0.0265 0.072 Uiso 1 1 calc R . .
N1 N 0.7100(15) 0.6441(7) 0.2349(5) 0.046(4) Uani 1 1 d U . .
H1A H 0.7215 0.6072 0.2539 0.055 Uiso 1 1 calc R . .
N2 N 0.7234(15) 0.7132(7) 0.1697(5) 0.044(3) Uani 1 1 d U . .
N1' N 1.2982(16) 1.0448(8) -0.0010(5) 0.058(4) Uani 1 1 d U . .
H1'A H 1.2945 1.0786 -0.0227 0.070 Uiso 1 1 calc R . .
N2' N 1.2521(16) 0.9431(8) 0.0371(5) 0.050(4) Uani 1 1 d U . .
C1 C 1.171(2) 0.5565(9) 0.0219(6) 0.053(5) Uani 1 1 d U . .
H1B H 1.1237 0.5080 0.0124 0.080 Uiso 1 1 calc R . .
H1C H 1.2615 0.5516 0.0436 0.080 Uiso 1 1 calc R . .
H1D H 1.1966 0.5806 -0.0080 0.080 Uiso 1 1 calc R . .
C2 C 1.0218(18) 0.5728(9) 0.0931(6) 0.039(4) Uani 1 1 d U . .
C3 C 1.0573(19) 0.5099(9) 0.1135(6) 0.042(4) Uani 1 1 d U . .
H3A H 1.1189 0.4774 0.0970 0.051 Uiso 1 1 calc R . .
C4 C 1.0037(18) 0.4926(9) 0.1590(6) 0.043(4) Uani 1 1 d U . .
C5 C 0.914(2) 0.5361(10) 0.1852(6) 0.052(5) Uani 1 1 d U . .
H5A H 0.8811 0.5228 0.2163 0.062 Uiso 1 1 calc R . .
C6 C 0.8700(18) 0.6026(8) 0.1640(6) 0.040(4) Uani 1 1 d U . .
C7 C 0.925(2) 0.6235(10) 0.1179(6) 0.049(4) Uani 1 1 d U . .
C8 C 0.7718(19) 0.6516(9) 0.1896(6) 0.043(4) Uani 1 1 d U . .
C9 C 0.627(2) 0.7040(10) 0.2452(6) 0.051(5) Uani 1 1 d U . .
C10 C 0.539(2) 0.7213(11) 0.2856(7) 0.068(6) Uani 1 1 d U . .
H10C H 0.5279 0.6899 0.3119 0.081 Uiso 1 1 calc R . .
C11 C 0.471(2) 0.7872(11) 0.2838(7) 0.063(5) Uani 1 1 d U . .
H11B H 0.4160 0.8020 0.3111 0.076 Uiso 1 1 calc R . .
C12 C 0.477(2) 0.8345(11) 0.2431(7) 0.062(5) Uani 1 1 d U . .
H12A H 0.4293 0.8794 0.2441 0.075 Uiso 1 1 calc R . .
C13 C 0.558(2) 0.8131(10) 0.2007(7) 0.058(5) Uani 1 1 d U . .
H13A H 0.5594 0.8412 0.1722 0.069 Uiso 1 1 calc R . .
C14 C 0.631(2) 0.7502(10) 0.2038(6) 0.048(4) Uani 1 1 d U . .
C15 C 1.146(2) 0.6927(11) -0.0846(7) 0.071(6) Uani 1 1 d U . .
H1WA H 1.2458 0.6830 -0.0952 0.106 Uiso 1 1 calc R . .
H1WB H 1.1099 0.7359 -0.1003 0.106 Uiso 1 1 calc R . .
H1WC H 1.0773 0.6505 -0.0945 0.106 Uiso 1 1 calc R . .
C1' C 0.744(2) 0.7672(10) -0.1181(7) 0.062(5) Uani 1 1 d U . .
H1'B H 0.7972 0.7709 -0.1484 0.093 Uiso 1 1 calc R . .
H1'C H 0.6528 0.7944 -0.1213 0.093 Uiso 1 1 calc R . .
H1'D H 0.7169 0.7159 -0.1134 0.093 Uiso 1 1 calc R . .
C2' C 0.911(2) 0.8637(10) -0.0827(7) 0.054(5) Uani 1 1 d U . .
C3' C 0.896(2) 0.9034(11) -0.1255(8) 0.071(6) Uani 1 1 d U . .
H3'A H 0.8296 0.8868 -0.1532 0.086 Uiso 1 1 calc R . .
C4' C 0.985(2) 0.9694(10) -0.1259(7) 0.056(5) Uani 1 1 d U . .
C5' C 1.079(2) 0.9985(11) -0.0892(7) 0.061(5) Uani 1 1 d U . .
H5'A H 1.1286 1.0448 -0.0917 0.074 Uiso 1 1 calc R . .
C6' C 1.104(2) 0.9572(9) -0.0442(6) 0.048(4) Uani 1 1 d U . .
C7' C 1.008(2) 0.8896(11) -0.0411(7) 0.065(5) Uani 1 1 d U . .
C8' C 1.2124(19) 0.9811(9) -0.0045(6) 0.047(4) Uani 1 1 d U . .
C9' C 1.394(2) 1.0479(11) 0.0431(8) 0.067(5) Uani 1 1 d U . .
C10' C 1.502(2) 1.1016(11) 0.0649(7) 0.065(5) Uani 1 1 d U . .
H10A H 1.5185 1.1462 0.0495 0.078 Uiso 1 1 calc R . .
C11' C 1.585(2) 1.0883(11) 0.1099(7) 0.071(6) Uani 1 1 d U . .
H11D H 1.6596 1.1226 0.1247 0.085 Uiso 1 1 calc R . .
C12' C 1.550(3) 1.0198(12) 0.1329(8) 0.080(6) Uani 1 1 d U . .
H12C H 1.6023 1.0116 0.1638 0.095 Uiso 1 1 calc R . .
C13' C 1.444(2) 0.9649(11) 0.1118(7) 0.069(6) Uani 1 1 d U . .
H13D H 1.4253 0.9203 0.1271 0.082 Uiso 1 1 calc R . .
C14' C 1.370(2) 0.9814(10) 0.0667(7) 0.056(5) Uani 1 1 d U . .
Eu2 Eu 0.44443(12) 0.42473(6) 0.31845(4) 0.0624(4) Uani 1 1 d U . .
Br1M Br 0.5049(5) 0.26457(18) 0.58417(10) 0.1528(15) Uani 1 1 d U . .
Br1N Br 0.5930(2) 0.55413(12) 0.05738(7) 0.0649(6) Uani 1 1 d U . .
Cl1M Cl 0.2715(7) 0.3093(3) 0.2742(2) 0.0861(17) Uani 1 1 d U . .
Cl2M Cl 0.7058(6) 0.5218(3) 0.31831(17) 0.0665(14) Uani 1 1 d U . .
Cl3M Cl 0.1987(6) 0.5014(3) 0.35591(18) 0.0757(15) Uani 1 1 d U . .
O1M O 0.3500(17) 0.3246(8) 0.3962(5) 0.082(4) Uani 1 1 d U . .
O2M O 0.5305(15) 0.4432(7) 0.4016(4) 0.071(4) Uani 1 1 d U . .
H2MA H 0.5848 0.4888 0.4074 0.085 Uiso 1 1 calc R . .
O1N O 0.5362(13) 0.4091(7) 0.2241(4) 0.060(3) Uani 1 1 d U . .
O2N O 0.3676(13) 0.5054(6) 0.2618(4) 0.057(3) Uani 1 1 d U . .
H2NB H 0.2915 0.5358 0.2718 0.069 Uiso 1 1 calc R . .
O3' O 0.6415(16) 0.3368(7) 0.3208(5) 0.096(4) Uani 1 1 d U . .
H1BB H 0.7297 0.3509 0.3055 0.144 Uiso 1 1 calc R . .
N1M N 0.8078(19) 0.5244(9) 0.5281(6) 0.070(5) Uani 1 1 d U . .
H1MA H 0.8080 0.5101 0.5586 0.084 Uiso 1 1 calc R . .
N2M N 0.7501(18) 0.5319(9) 0.4485(5) 0.063(4) Uani 1 1 d U . .
N1N N 0.2129(15) 0.6905(7) 0.1929(5) 0.045(3) Uani 1 1 d U . .
H1NA H 0.2282 0.7053 0.1632 0.053 Uiso 1 1 calc R . .
N2N N 0.2151(16) 0.6229(8) 0.2578(5) 0.050(4) Uani 1 1 d U . .
C1M C 0.249(3) 0.2592(13) 0.3902(9) 0.098(8) Uani 1 1 d U . .
H1MB H 0.1803 0.2599 0.4167 0.147 Uiso 1 1 calc R . .
H1MC H 0.3079 0.2158 0.3920 0.147 Uiso 1 1 calc R . .
H1MD H 0.1920 0.2581 0.3578 0.147 Uiso 1 1 calc R . .
C2M C 0.432(2) 0.3421(11) 0.4407(7) 0.062(5) Uani 1 1 d U . .
C3M C 0.416(3) 0.2975(12) 0.4823(8) 0.081(6) Uani 1 1 d U . .
H3MA H 0.3512 0.2551 0.4816 0.097 Uiso 1 1 calc R . .
C4M C 0.513(3) 0.3257(12) 0.5257(7) 0.077(6) Uani 1 1 d U . .
C5M C 0.605(3) 0.3856(13) 0.5294(8) 0.083(6) Uani 1 1 d U . .
H5MA H 0.6616 0.3996 0.5597 0.099 Uiso 1 1 calc R . .
C6M C 0.615(2) 0.4284(12) 0.4870(7) 0.068(6) Uani 1 1 d U . .
C7M C 0.526(2) 0.4080(12) 0.4439(8) 0.069(6) Uani 1 1 d U . .
C8M C 0.719(2) 0.4910(12) 0.4888(7) 0.066(5) Uani 1 1 d U . .
C9M C 0.899(2) 0.5842(12) 0.5145(7) 0.065(5) Uani 1 1 d U . .
C10M C 1.001(2) 0.6307(12) 0.5401(8) 0.077(6) Uani 1 1 d U . .
H10B H 1.0240 0.6274 0.5748 0.093 Uiso 1 1 calc R . .
C11M C 1.072(3) 0.6832(13) 0.5143(8) 0.090(7) Uani 1 1 d U . .
H11C H 1.1492 0.7145 0.5312 0.108 Uiso 1 1 calc R . .
C12M C 1.033(3) 0.6920(13) 0.4625(8) 0.088(7) Uani 1 1 d U . .
H12D H 1.0775 0.7305 0.4458 0.106 Uiso 1 1 calc R . .
C13M C 0.926(3) 0.6415(14) 0.4373(9) 0.092(7) Uani 1 1 d U . .
H13C H 0.8994 0.6442 0.4027 0.111 Uiso 1 1 calc R . .
C14M C 0.860(2) 0.5879(11) 0.4640(7) 0.067(5) Uani 1 1 d U . .
C1N C 0.612(2) 0.3471(11) 0.2019(8) 0.078(6) Uani 1 1 d U . .
H1NB H 0.5604 0.3307 0.1698 0.117 Uiso 1 1 calc R . .
H1NC H 0.6113 0.3069 0.2243 0.117 Uiso 1 1 calc R . .
H1ND H 0.7162 0.3625 0.1971 0.117 Uiso 1 1 calc R . .
C2N C 0.506(2) 0.4662(10) 0.1923(7) 0.055(5) Uani 1 1 d U . .
C3N C 0.553(2) 0.4752(10) 0.1459(6) 0.054(5) Uani 1 1 d U . .
H3NA H 0.6152 0.4410 0.1313 0.065 Uiso 1 1 calc R . .
C4N C 0.5082(19) 0.5358(10) 0.1201(6) 0.050(4) Uani 1 1 d U . .
C5N C 0.4192(19) 0.5868(9) 0.1400(6) 0.045(4) Uani 1 1 d U . .
H5NA H 0.3918 0.6270 0.1213 0.055 Uiso 1 1 calc R . .
C6N C 0.3654(19) 0.5801(9) 0.1903(6) 0.044(4) Uani 1 1 d U . .
C7N C 0.414(2) 0.5165(10) 0.2158(6) 0.049(4) Uani 1 1 d U . .
C8N C 0.2682(19) 0.6316(10) 0.2119(6) 0.049(4) Uani 1 1 d U . .
C9N C 0.127(2) 0.7252(9) 0.2272(6) 0.049(4) Uani 1 1 d U . .
C10N C 0.048(2) 0.7901(11) 0.2263(7) 0.061(5) Uani 1 1 d U . .
H10D H 0.0460 0.8188 0.1981 0.073 Uiso 1 1 calc R . .
C11N C -0.029(2) 0.8113(11) 0.2691(7) 0.065(5) Uani 1 1 d U . .
H11A H -0.0824 0.8545 0.2698 0.078 Uiso 1 1 calc R . .
C12N C -0.023(2) 0.7663(11) 0.3109(7) 0.068(6) Uani 1 1 d U . .
H12B H -0.0726 0.7804 0.3396 0.082 Uiso 1 1 calc R . .
C13N C 0.053(2) 0.7028(11) 0.3100(7) 0.065(5) Uani 1 1 d U . .
H13B H 0.0531 0.6726 0.3374 0.078 Uiso 1 1 calc R . .
C14N C 0.128(2) 0.6838(10) 0.2686(6) 0.052(5) Uani 1 1 d U . .
C16 C 0.641(5) 0.278(2) 0.3390(15) 0.208(18) Uiso 1 1 d . . .
H16A H 0.7359 0.2550 0.3337 0.312 Uiso 1 1 calc R . .
H16B H 0.5580 0.2460 0.3231 0.312 Uiso 1 1 calc R . .
H16C H 0.6297 0.2839 0.3748 0.312 Uiso 1 1 calc R . .
O1W O 0.9416(17) 0.3697(8) 0.3219(5) 0.090(4) Uani 1 1 d U . .
O2W O 1.5468(16) 1.2775(8) 0.0109(5) 0.080(4) Uani 1 1 d U . .
O3W O 0.428(7) 0.113(3) 0.262(2) 0.23(2) Uani 0.50 1 d PU . .
O3W' O 1.384(8) 0.880(4) 0.549(2) 0.24(3) Uani 0.50 1 d PU . .
O4W O 0.894(5) 1.196(2) 0.2262(15) 0.138(13) Uani 0.50 1 d PU . .
O4W' O 0.818(5) 1.111(2) 0.2809(17) 0.158(16) Uani 0.50 1 d PU . .

loop_
_atom_site_aniso_label
_atom_site_aniso_U_11
_atom_site_aniso_U_22
_atom_site_aniso_U_33
_atom_site_aniso_U_23
_atom_site_aniso_U_13
_atom_site_aniso_U_12
Eu1 0.0426(6) 0.0525(6) 0.0521(6) 0.0183(4) 0.0153(4) 0.0036(4)
Br1 0.0625(14) 0.0662(13) 0.0681(12) 0.0273(10) 0.0096(10) 0.0131(10)
Br1' 0.162(3) 0.0840(17) 0.0751(15) 0.0408(13) 0.0056(15) -0.0112(17)
Cl1 0.055(3) 0.061(3) 0.063(3) 0.014(2) 0.011(2) 0.003(2)
Cl2 0.056(3) 0.059(3) 0.057(3) 0.019(2) 0.001(2) -0.003(2)
Cl3 0.060(3) 0.054(3) 0.069(3) 0.024(2) 0.020(2) 0.006(2)
O1 0.047(6) 0.063(6) 0.052(6) 0.005(5) 0.006(5) 0.014(5)
O2 0.053(6) 0.052(6) 0.047(5) 0.021(5) 0.017(5) 0.009(5)
O3 0.051(6) 0.058(6) 0.054(6) 0.003(5) 0.010(5) -0.002(5)
O1' 0.061(7) 0.059(7) 0.062(6) 0.018(5) 0.012(6) -0.001(6)
O2' 0.055(7) 0.056(6) 0.070(6) 0.021(5) 0.006(5) 0.007(5)
N1 0.053(7) 0.046(7) 0.039(6) 0.010(6) 0.006(6) -0.001(6)
N2 0.044(7) 0.037(6) 0.052(7) 0.009(6) 0.008(6) 0.006(6)
N1' 0.053(7) 0.065(8) 0.060(7) 0.018(6) 0.020(6) -0.002(6)
N2' 0.050(7) 0.050(7) 0.054(7) 0.017(6) 0.011(6) 0.013(6)
C1 0.055(8) 0.053(8) 0.053(8) 0.000(7) 0.011(7) 0.002(7)
C2 0.034(8) 0.040(7) 0.043(7) 0.002(6) -0.005(6) 0.011(6)
C3 0.047(8) 0.034(7) 0.046(7) 0.002(6) 0.001(6) 0.004(6)
C4 0.036(8) 0.039(7) 0.054(8) 0.014(6) 0.001(6) -0.004(6)
C5 0.047(8) 0.058(8) 0.051(8) 0.006(7) 0.010(7) 0.002(7)
C6 0.039(8) 0.036(7) 0.047(7) 0.015(6) -0.001(6) 0.003(6)
C7 0.047(8) 0.049(8) 0.052(8) 0.012(7) 0.002(7) -0.005(7)
C8 0.038(8) 0.040(8) 0.048(7) -0.006(6) 0.000(6) -0.002(7)
C9 0.056(8) 0.046(8) 0.051(8) 0.002(7) 0.007(7) -0.005(7)
C10 0.072(9) 0.069(9) 0.064(8) 0.009(7) 0.010(7) 0.007(8)
C11 0.066(9) 0.073(9) 0.053(8) 0.003(7) 0.021(7) 0.002(8)
C12 0.057(9) 0.064(9) 0.068(8) 0.004(7) 0.012(7) 0.010(7)
C13 0.058(9) 0.058(8) 0.059(8) 0.005(7) 0.014(7) 0.006(7)
C14 0.047(8) 0.047(8) 0.052(8) 0.014(7) 0.001(7) -0.001(7)
C15 0.070(9) 0.079(9) 0.066(9) 0.010(7) 0.007(7) 0.019(8)
C1' 0.064(9) 0.061(9) 0.063(8) 0.011(7) 0.011(7) 0.006(7)
C2' 0.055(9) 0.050(8) 0.058(8) 0.014(7) 0.010(7) 0.008(7)
C3' 0.064(9) 0.076(9) 0.076(9) 0.006(8) 0.016(8) 0.011(8)
C4' 0.066(9) 0.051(8) 0.051(8) 0.016(7) 0.010(7) -0.007(7)
C5' 0.064(9) 0.059(9) 0.064(8) 0.015(7) 0.012(7) 0.004(7)
C6' 0.054(8) 0.037(7) 0.057(8) 0.005(6) 0.021(7) 0.005(7)
C7' 0.057(9) 0.072(9) 0.071(9) 0.016(8) 0.022(7) 0.015(7)
C8' 0.040(8) 0.044(8) 0.060(8) 0.014(7) 0.010(7) 0.006(7)
C9' 0.058(9) 0.073(9) 0.072(9) 0.010(8) 0.013(7) 0.008(8)
C10' 0.063(9) 0.064(9) 0.069(9) 0.002(7) 0.017(7) 0.003(8)
C11' 0.063(9) 0.072(9) 0.077(9) 0.009(8) 0.010(8) -0.010(8)
C12' 0.075(10) 0.081(10) 0.084(9) 0.013(8) 0.010(8) -0.001(8)
C13' 0.072(9) 0.062(9) 0.076(9) 0.027(7) 0.009(8) 0.007(8)
C14' 0.058(9) 0.053(8) 0.062(8) 0.017(7) 0.018(7) 0.009(7)
Eu2 0.0591(7) 0.0713(7) 0.0606(6) 0.0299(5) 0.0104(5) 0.0040(5)
Br1M 0.273(4) 0.120(2) 0.0672(16) 0.0422(16) 0.017(2) -0.015(3)
Br1N 0.0467(12) 0.0954(16) 0.0559(11) 0.0191(10) 0.0167(9) 0.0019(11)
Cl1M 0.085(4) 0.087(4) 0.088(4) 0.031(3) 0.005(3) -0.013(3)
Cl2M 0.066(3) 0.077(3) 0.060(3) 0.030(2) 0.007(2) -0.005(3)
Cl3M 0.075(4) 0.098(4) 0.057(3) 0.018(3) 0.017(3) 0.007(3)
O1M 0.079(8) 0.093(8) 0.076(7) 0.021(6) 0.012(6) 0.006(7)
O2M 0.079(7) 0.081(7) 0.055(6) 0.029(6) 0.006(6) 0.000(6)
O1N 0.056(7) 0.056(6) 0.070(6) 0.012(6) 0.014(5) 0.008(5)
O2N 0.053(7) 0.065(6) 0.057(6) 0.017(5) 0.014(5) 0.010(5)
O3' 0.104(8) 0.093(7) 0.096(7) 0.038(6) 0.007(6) 0.018(6)
N1M 0.066(8) 0.077(8) 0.067(8) -0.003(7) 0.007(7) 0.019(7)
N2M 0.067(8) 0.071(8) 0.055(7) 0.018(6) 0.022(6) 0.011(7)
N1N 0.039(7) 0.051(7) 0.044(6) 0.005(6) 0.008(6) 0.003(6)
N2N 0.049(7) 0.059(7) 0.044(6) 0.013(6) 0.008(6) 0.006(6)
C1M 0.094(11) 0.101(11) 0.101(10) 0.011(8) 0.013(8) 0.006(9)
C2M 0.061(9) 0.071(9) 0.057(8) 0.013(7) 0.003(7) 0.016(8)
C3M 0.086(10) 0.085(10) 0.075(9) 0.008(8) 0.017(8) 0.011(8)
C4M 0.095(10) 0.078(9) 0.058(9) 0.012(8) 0.007(8) 0.009(8)
C5M 0.083(10) 0.093(10) 0.074(9) 0.013(8) 0.007(8) 0.012(8)
C6M 0.069(9) 0.075(9) 0.064(9) 0.006(7) 0.017(8) 0.019(8)
C7M 0.066(9) 0.079(9) 0.067(9) 0.021(8) 0.014(8) 0.008(8)
C8M 0.059(9) 0.076(9) 0.065(9) 0.015(8) -0.002(7) 0.011(8)
C9M 0.062(9) 0.074(9) 0.059(8) 0.005(7) 0.011(7) 0.002(8)
C10M 0.076(10) 0.084(10) 0.074(9) 0.004(8) 0.015(8) 0.009(8)
C11M 0.083(10) 0.103(11) 0.083(10) 0.005(8) 0.009(8) -0.002(8)
C12M 0.088(10) 0.100(10) 0.079(10) 0.007(8) 0.016(8) 0.002(8)
C13M 0.091(11) 0.105(11) 0.083(10) 0.008(8) 0.015(8) 0.006(9)
C14M 0.072(9) 0.072(9) 0.060(8) 0.013(7) 0.019(7) 0.012(8)
C1N 0.073(10) 0.080(10) 0.081(9) 0.005(8) 0.011(8) 0.012(8)
C2N 0.055(9) 0.056(8) 0.056(8) 0.012(7) 0.012(7) 0.010(7)
C3N 0.050(8) 0.056(8) 0.058(8) 0.001(7) 0.015(7) -0.001(7)
C4N 0.044(8) 0.055(8) 0.052(8) 0.009(7) 0.015(7) 0.002(7)
C5N 0.045(8) 0.044(8) 0.047(7) 0.007(6) 0.008(6) -0.007(7)
C6N 0.040(8) 0.047(8) 0.044(7) 0.003(6) 0.004(6) -0.002(7)
C7N 0.044(8) 0.057(8) 0.048(8) 0.011(7) 0.004(7) -0.005(7)
C8N 0.039(8) 0.058(8) 0.053(8) 0.011(7) 0.006(7) -0.002(7)
C9N 0.049(8) 0.044(8) 0.054(8) 0.010(7) 0.010(7) -0.003(7)
C10N 0.061(9) 0.068(9) 0.055(8) 0.008(7) 0.008(7) 0.004(7)
C11N 0.060(9) 0.063(9) 0.073(9) 0.008(7) 0.007(7) 0.003(7)
C12N 0.067(9) 0.077(9) 0.061(8) -0.001(8) 0.008(7) 0.006(8)
C13N 0.066(9) 0.064(9) 0.068(9) 0.015(7) 0.011(7) -0.003(7)
C14N 0.053(8) 0.058(8) 0.046(8) 0.007(7) 0.007(7) 0.001(7)
O1W 0.088(8) 0.092(8) 0.090(7) 0.017(6) 0.016(6) -0.003(7)
O2W 0.066(7) 0.093(8) 0.081(7) 0.013(6) 0.004(6) 0.002(6)
O3W 0.23(3) 0.23(3) 0.23(3) 0.012(10) 0.013(10) 0.016(10)
O3W' 0.24(3) 0.24(3) 0.24(3) 0.009(10) 0.016(10) 0.018(10)
O4W 0.136(16) 0.135(16) 0.143(16) -0.001(10) 0.016(10) 0.007(10)
O4W' 0.152(18) 0.158(18) 0.164(18) -0.003(10) 0.020(10) 0.008(10)

loop_
_atom_type_symbol
_atom_type_description
_atom_type_scat_dispersion_real
_atom_type_scat_dispersion_imag
_atom_type_scat_source
C C 0.0033 0.0016 'International Tables Vol C Tables 4.2.6.8 and 6.1.1.4'
H H 0.0000 0.0000 'International Tables Vol C Tables 4.2.6.8 and 6.1.1.4'
N N 0.0061 0.0033 'International Tables Vol C Tables 4.2.6.8 and 6.1.1.4'
O O 0.0106 0.0060 'International Tables Vol C Tables 4.2.6.8 and 6.1.1.4'
Cl Cl 0.1484 0.1585 'International Tables Vol C Tables 4.2.6.8 and 6.1.1.4'
Br Br -0.2901 2.4595 'International Tables Vol C Tables 4.2.6.8 and 6.1.1.4'
Eu Eu -0.1578 3.6682 'International Tables Vol C Tables 4.2.6.8 and 6.1.1.4'

loop_
_geom_angle_atom_site_label_1
_geom_angle_atom_site_label_2
_geom_angle_atom_site_label_3
_geom_angle
_geom_angle_site_symmetry_1
_geom_angle_site_symmetry_3
_geom_angle_publ_flag
O2 Eu1 O2' 137.6(4) . . ?
O2 Eu1 O3 131.4(4) . . ?
O2' Eu1 O3 79.9(4) . . ?
O2 Eu1 Cl1 91.6(3) . . ?
O2' Eu1 Cl1 121.7(3) . . ?
O3 Eu1 Cl1 87.4(3) . . ?
O2 Eu1 O1 61.2(4) . . ?
O2' Eu1 O1 145.5(4) . . ?
O3 Eu1 O1 71.5(3) . . ?
Cl1 Eu1 O1 76.5(3) . . ?
O2 Eu1 Cl2 80.5(3) . . ?
O2' Eu1 Cl2 78.7(3) . . ?
O3 Eu1 Cl2 79.4(3) . . ?
Cl1 Eu1 Cl2 153.44(15) . . ?
O1 Eu1 Cl2 77.5(3) . . ?
O2 Eu1 Cl3 71.5(3) . . ?
O2' Eu1 Cl3 80.5(3) . . ?
O3 Eu1 Cl3 157.0(3) . . ?
Cl1 Eu1 Cl3 92.94(15) . . ?
O1 Eu1 Cl3 130.9(2) . . ?
Cl2 Eu1 Cl3 108.18(15) . . ?
O2 Eu1 O1' 145.1(4) . . ?
O2' Eu1 O1' 55.1(4) . . ?
O3 Eu1 O1' 76.8(3) . . ?
Cl1 Eu1 O1' 66.6(2) . . ?
O1 Eu1 O1' 131.8(3) . . ?
Cl2 Eu1 O1' 130.8(2) . . ?
Cl3 Eu1 O1' 82.3(2) . . ?
O2 Eu1 C7 16.7(4) . . ?
O2' Eu1 C7 149.5(4) . . ?
O3 Eu1 C7 115.2(4) . . ?
Cl1 Eu1 C7 86.7(3) . . ?
O1 Eu1 C7 44.5(4) . . ?
Cl2 Eu1 C7 78.4(3) . . ?
Cl3 Eu1 C7 87.7(3) . . ?
O1' Eu1 C7 150.8(4) . . ?
C2 O1 C1 115.9(12) . . ?
C2 O1 Eu1 115.4(9) . . ?
C1 O1 Eu1 128.5(9) . . ?
C7 O2 Eu1 133.1(11) . . ?
C7 O2 H2B 113.5 . . ?
Eu1 O2 H2B 113.5 . . ?
C15 O3 Eu1 131.1(11) . . ?
C15 O3 H3B 109.5 . . ?
Eu1 O3 H3B 90.4 . . ?
C2' O1' C1' 115.2(13) . . ?
C2' O1' Eu1 109.9(10) . . ?
C1' O1' Eu1 134.1(9) . . ?
C7' O2' Eu1 139.9(12) . . ?
C7' O2' H2'B 110.1 . . ?
Eu1 O2' H2'B 110.1 . . ?
C9 N1 C8 109.1(13) . . ?
C9 N1 H1A 125.4 . . ?
C8 N1 H1A 125.4 . . ?
C8 N2 C14 109.5(12) . . ?
C8' N1' C9' 109.4(15) . . ?
C8' N1' H1'A 125.3 . . ?
C9' N1' H1'A 125.3 . . ?
C8' N2' C14' 110.5(14) . . ?
O1 C1 H1B 109.5 . . ?
O1 C1 H1C 109.5 . . ?
H1B C1 H1C 109.5 . . ?
O1 C1 H1D 109.5 . . ?
H1B C1 H1D 109.5 . . ?
H1C C1 H1D 109.5 . . ?
C3 C2 O1 128.4(15) . . ?
C3 C2 C7 120.8(15) . . ?
O1 C2 C7 110.8(13) . . ?
C2 C3 C4 120.1(16) . . ?
C2 C3 H3A 120.0 . . ?
C4 C3 H3A 120.0 . . ?
C5 C4 C3 123.7(15) . . ?
C5 C4 Br1 117.6(12) . . ?
C3 C4 Br1 118.5(13) . . ?
C4 C5 C6 117.9(15) . . ?
C4 C5 H5A 121.1 . . ?
C6 C5 H5A 121.1 . . ?
C7 C6 C5 120.6(16) . . ?
C7 C6 C8 118.4(14) . . ?
C5 C6 C8 121.0(14) . . ?
O2 C7 C6 123.6(16) . . ?
O2 C7 C2 119.5(14) . . ?
C6 C7 C2 116.9(15) . . ?
O2 C7 Eu1 30.2(7) . . ?
C6 C7 Eu1 153.8(13) . . ?
C2 C7 Eu1 89.3(9) . . ?
N2 C8 N1 108.8(14) . . ?
N2 C8 C6 122.5(14) . . ?
N1 C8 C6 128.7(15) . . ?
N1 C9 C10 131.3(16) . . ?
N1 C9 C14 108.3(15) . . ?
C10 C9 C14 120.2(18) . . ?
C11 C10 C9 115.6(17) . . ?
C11 C10 H10C 122.2 . . ?
C9 C10 H10C 122.2 . . ?
C10 C11 C12 124.1(18) . . ?
C10 C11 H11B 118.0 . . ?
C12 C11 H11B 118.0 . . ?
C11 C12 C13 119.3(18) . . ?
C11 C12 H12A 120.3 . . ?
C13 C12 H12A 120.3 . . ?
C14 C13 C12 116.2(17) . . ?
C14 C13 H13A 121.9 . . ?
C12 C13 H13A 121.9 . . ?
C13 C14 C9 124.3(17) . . ?
C13 C14 N2 131.4(15) . . ?
C9 C14 N2 104.3(15) . . ?
O3 C15 H1WA 109.5 . . ?
O3 C15 H1WB 109.5 . . ?
H1WA C15 H1WB 109.5 . . ?
O3 C15 H1WC 109.5 . . ?
H1WA C15 H1WC 109.5 . . ?
H1WB C15 H1WC 109.5 . . ?
O1' C1' H1'B 109.5 . . ?
O1' C1' H1'C 109.5 . . ?
H1'B C1' H1'C 109.5 . . ?
O1' C1' H1'D 109.5 . . ?
H1'B C1' H1'D 109.5 . . ?
H1'C C1' H1'D 109.5 . . ?
O1' C2' C3' 125.6(18) . . ?
O1' C2' C7' 113.2(15) . . ?
C3' C2' C7' 121.2(17) . . ?
C2' C3' C4' 117.3(19) . . ?
C2' C3' H3'A 121.3 . . ?
C4' C3' H3'A 121.3 . . ?
C5' C4' C3' 126.4(17) . . ?
C5' C4' Br1' 118.0(13) . . ?
C3' C4' Br1' 115.4(15) . . ?
C4' C5' C6' 118.3(17) . . ?
C4' C5' H5'A 120.9 . . ?
C6' C5' H5'A 120.9 . . ?
C8' C6' C5' 122.3(15) . . ?
C8' C6' C7' 120.6(15) . . ?
C5' C6' C7' 117.1(17) . . ?
O2' C7' C2' 120.9(17) . . ?
O2' C7' C6' 119.6(18) . . ?
C2' C7' C6' 119.3(16) . . ?
N1' C8' N2' 107.3(15) . . ?
N1' C8' C6' 126.3(15) . . ?
N2' C8' C6' 126.4(15) . . ?
N1' C9' C10' 132.6(18) . . ?
N1' C9' C14' 107.6(18) . . ?
C10' C9' C14' 119.7(19) . . ?
C11' C10' C9' 119.5(18) . . ?
C11' C10' H10A 120.2 . . ?
C9' C10' H10A 120.2 . . ?
C10' C11' C12' 117.7(19) . . ?
C10' C11' H11D 121.2 . . ?
C12' C11' H11D 121.2 . . ?
C13' C12' C11' 124(2) . . ?
C13' C12' H12C 117.9 . . ?
C11' C12' H12C 117.9 . . ?
C14' C13' C12' 114.8(18) . . ?
C14' C13' H13D 122.6 . . ?
C12' C13' H13D 122.6 . . ?
C13' C14' N2' 130.8(16) . . ?
C13' C14' C9' 124.1(19) . . ?
N2' C14' C9' 104.9(16) . . ?
O2N Eu2 O2M 130.9(4) . . ?
O2N Eu2 O3' 133.3(4) . . ?
O2M Eu2 O3' 80.9(5) . . ?
O2N Eu2 Cl1M 94.8(3) . . ?
O2M Eu2 Cl1M 127.8(3) . . ?
O3' Eu2 Cl1M 83.8(4) . . ?
O2N Eu2 O1N 61.5(4) . . ?
O2M Eu2 O1N 143.2(4) . . ?
O3' Eu2 O1N 73.2(4) . . ?
Cl1M Eu2 O1N 75.2(3) . . ?
O2N Eu2 Cl2M 78.3(3) . . ?
O2M Eu2 Cl2M 75.3(3) . . ?
O3' Eu2 Cl2M 79.5(3) . . ?
Cl1M Eu2 Cl2M 148.75(17) . . ?
O1N Eu2 Cl2M 74.7(3) . . ?
O2N Eu2 Cl3M 71.2(3) . . ?
O2M Eu2 Cl3M 80.3(4) . . ?
O3' Eu2 Cl3M 155.5(3) . . ?
Cl1M Eu2 Cl3M 95.57(18) . . ?
O1N Eu2 Cl3M 130.5(3) . . ?
Cl2M Eu2 Cl3M 110.43(16) . . ?
O2N Eu2 O1M 145.7(4) . . ?
O2M Eu2 O1M 57.7(4) . . ?
O3' Eu2 O1M 77.2(4) . . ?
Cl1M Eu2 O1M 70.3(3) . . ?
O1N Eu2 O1M 136.4(4) . . ?
Cl2M Eu2 O1M 130.0(3) . . ?
Cl3M Eu2 O1M 79.5(3) . . ?
O2N Eu2 C7N 18.3(4) . . ?
O2M Eu2 C7N 139.6(4) . . ?
O3' Eu2 C7N 115.0(4) . . ?
Cl1M Eu2 C7N 91.8(3) . . ?
O1N Eu2 C7N 43.7(4) . . ?
Cl2M Eu2 C7N 72.0(3) . . ?
Cl3M Eu2 C7N 89.5(3) . . ?
O1M Eu2 C7N 157.7(4) . . ?
C2M O1M C1M 120.3(16) . . ?
C2M O1M Eu2 110.3(11) . . ?
C1M O1M Eu2 128.8(12) . . ?
C7M O2M Eu2 138.5(13) . . ?
C7M O2M H2MA 110.7 . . ?
Eu2 O2M H2MA 110.7 . . ?
C2N O1N C1N 115.8(14) . . ?
C2N O1N Eu2 116.7(10) . . ?
C1N O1N Eu2 127.4(10) . . ?
C7N O2N Eu2 129.9(11) . . ?
C7N O2N H2NB 115.1 . . ?
Eu2 O2N H2NB 115.1 . . ?
C16 O3' Eu2 129(2) . . ?
C16 O3' H1BB 115.7 . . ?
Eu2 O3' H1BB 115.7 . . ?
C8M N1M C9M 113.5(17) . . ?
C8M N1M H1MA 123.3 . . ?
C9M N1M H1MA 123.3 . . ?
C8M N2M C14M 109.4(16) . . ?
C8N N1N C9N 109.7(14) . . ?
C8N N1N H1NA 125.1 . . ?
C9N N1N H1NA 125.1 . . ?
C8N N2N C14N 107.2(13) . . ?
O1M C1M H1MB 109.5 . . ?
O1M C1M H1MC 109.5 . . ?
H1MB C1M H1MC 109.5 . . ?
O1M C1M H1MD 109.5 . . ?
H1MB C1M H1MD 109.5 . . ?
H1MC C1M H1MD 109.5 . . ?
O1M C2M C7M 117.0(16) . . ?
O1M C2M C3M 120.5(18) . . ?
C7M C2M C3M 122.5(19) . . ?
C2M C3M C4M 111.6(19) . . ?
C2M C3M H3MA 124.2 . . ?
C4M C3M H3MA 124.2 . . ?
C5M C4M C3M 127(2) . . ?
C5M C4M Br1M 118.6(17) . . ?
C3M C4M Br1M 114.1(16) . . ?
C4M C5M C6M 119(2) . . ?
C4M C5M H5MA 120.5 . . ?
C6M C5M H5MA 120.5 . . ?
C7M C6M C5M 119(2) . . ?
C7M C6M C8M 120.5(18) . . ?
C5M C6M C8M 121(2) . . ?
O2M C7M C6M 123.7(19) . . ?
O2M C7M C2M 115.5(18) . . ?
C6M C7M C2M 120.6(18) . . ?
N1M C8M N2M 104.2(17) . . ?
N1M C8M C6M 130.4(18) . . ?
N2M C8M C6M 125.4(19) . . ?
C10M C9M C14M 123(2) . . ?
C10M C9M N1M 133.3(19) . . ?
C14M C9M N1M 103.4(18) . . ?
C9M C10M C11M 118(2) . . ?
C9M C10M H10B 121.1 . . ?
C11M C10M H10B 121.1 . . ?
C10M C11M C12M 122(2) . . ?
C10M C11M H11C 119.1 . . ?
C12M C11M H11C 119.1 . . ?
C13M C12M C11M 118(2) . . ?
C13M C12M H12D 121.0 . . ?
C11M C12M H12D 121.0 . . ?
C14M C13M C12M 119(2) . . ?
C14M C13M H13C 120.7 . . ?
C12M C13M H13C 120.7 . . ?
C13M C14M C9M 120(2) . . ?
C13M C14M N2M 130.2(19) . . ?
C9M C14M N2M 109.5(17) . . ?
O1N C1N H1NB 109.5 . . ?
O1N C1N H1NC 109.5 . . ?
H1NB C1N H1NC 109.5 . . ?
O1N C1N H1ND 109.5 . . ?
H1NB C1N H1ND 109.5 . . ?
H1NC C1N H1ND 109.5 . . ?
C3N C2N O1N 128.0(17) . . ?
C3N C2N C7N 122.4(17) . . ?
O1N C2N C7N 109.6(14) . . ?
C2N C3N C4N 119.0(17) . . ?
C2N C3N H3NA 120.5 . . ?
C4N C3N H3NA 120.5 . . ?
C5N C4N C3N 122.3(15) . . ?
C5N C4N Br1N 118.5(13) . . ?
C3N C4N Br1N 118.8(13) . . ?
C4N C5N C6N 121.0(15) . . ?
C4N C5N H5NA 119.5 . . ?
C6N C5N H5NA 119.5 . . ?
C8N C6N C7N 122.4(15) . . ?
C8N C6N C5N 122.5(15) . . ?
C7N C6N C5N 115.0(15) . . ?
O2N C7N C2N 120.8(15) . . ?
O2N C7N C6N 118.9(16) . . ?
C2N C7N C6N 120.3(15) . . ?
O2N C7N Eu2 31.8(7) . . ?
C2N C7N Eu2 89.5(10) . . ?
C6N C7N Eu2 149.8(12) . . ?
N1N C8N N2N 109.4(16) . . ?
N1N C8N C6N 129.0(15) . . ?
N2N C8N C6N 121.5(16) . . ?
C14N C9N N1N 107.2(16) . . ?
C14N C9N C10N 120.0(17) . . ?
N1N C9N C10N 132.8(15) . . ?
C9N C10N C11N 118.4(17) . . ?
C9N C10N H10D 120.8 . . ?
C11N C10N H10D 120.8 . . ?
C10N C11N C12N 119.0(19) . . ?
C10N C11N H11A 120.5 . . ?
C12N C11N H11A 120.5 . . ?
C13N C12N C11N 120.9(19) . . ?
C13N C12N H12B 119.5 . . ?
C11N C12N H12B 119.5 . . ?
C12N C13N C14N 119.2(18) . . ?
C12N C13N H13B 120.4 . . ?
C14N C13N H13B 120.4 . . ?
C13N C14N C9N 122.4(19) . . ?
C13N C14N N2N 131.2(16) . . ?
C9N C14N N2N 106.3(15) . . ?
O3' C16 H16A 109.5 . . ?
O3' C16 H16B 109.5 . . ?
H16A C16 H16B 109.5 . . ?
O3' C16 H16C 109.5 . . ?
H16A C16 H16C 109.5 . . ?
H16B C16 H16C 109.5 . . ?

loop_
_geom_bond_atom_site_label_1
_geom_bond_atom_site_label_2
_geom_bond_distance
_geom_bond_site_symmetry_2
_geom_bond_publ_flag
Eu1 O2 2.252(9) . ?
Eu1 O2' 2.280(11) . ?
Eu1 O3 2.419(11) . ?
Eu1 Cl1 2.684(5) . ?
Eu1 O1 2.736(11) . ?
Eu1 Cl2 2.785(5) . ?
Eu1 Cl3 2.814(5) . ?
Eu1 O1' 3.114(11) . ?
Eu1 C7 3.266(16) . ?
Br1 C4 1.945(15) . ?
Br1' C4' 1.935(16) . ?
O1 C2 1.379(17) . ?
O1 C1 1.43(2) . ?
O2 C7 1.283(18) . ?
O2 H2B 0.9300 . ?
O3 C15 1.417(19) . ?
O3 H3B 0.8200 . ?
O1' C2' 1.357(19) . ?
O1' C1' 1.40(2) . ?
O2' C7' 1.32(2) . ?
O2' H2'B 0.9300 . ?
N1 C9 1.36(2) . ?
N1 C8 1.361(19) . ?
N1 H1A 0.8600 . ?
N2 C8 1.331(19) . ?
N2 C14 1.42(2) . ?
N1' C8' 1.34(2) . ?
N1' C9' 1.39(2) . ?
N1' H1'A 0.8600 . ?
N2' C8' 1.362(19) . ?
N2' C14' 1.38(2) . ?
C1 H1B 0.9600 . ?
C1 H1C 0.9600 . ?
C1 H1D 0.9600 . ?
C2 C3 1.32(2) . ?
C2 C7 1.45(2) . ?
C3 C4 1.37(2) . ?
C3 H3A 0.9300 . ?
C4 C5 1.34(2) . ?
C5 C6 1.41(2) . ?
C5 H5A 0.9300 . ?
C6 C7 1.41(2) . ?
C6 C8 1.44(2) . ?
C9 C10 1.39(2) . ?
C9 C14 1.41(2) . ?
C10 C11 1.36(3) . ?
C10 H10C 0.9300 . ?
C11 C12 1.41(2) . ?
C11 H11B 0.9300 . ?
C12 C13 1.41(2) . ?
C12 H12A 0.9300 . ?
C13 C14 1.33(2) . ?
C13 H13A 0.9300 . ?
C15 H1WA 0.9600 . ?
C15 H1WB 0.9600 . ?
C15 H1WC 0.9600 . ?
C1' H1'B 0.9600 . ?
C1' H1'C 0.9600 . ?
C1' H1'D 0.9600 . ?
C2' C3' 1.37(2) . ?
C2' C7' 1.39(2) . ?
C3' C4' 1.39(2) . ?
C3' H3'A 0.9300 . ?
C4' C5' 1.29(2) . ?
C5' C6' 1.45(2) . ?
C5' H5'A 0.9300 . ?
C6' C8' 1.40(2) . ?
C6' C7' 1.45(2) . ?
C9' C10' 1.39(3) . ?
C9' C14' 1.40(2) . ?
C10' C11' 1.39(3) . ?
C10' H10A 0.9300 . ?
C11' C12' 1.43(3) . ?
C11' H11D 0.9300 . ?
C12' C13' 1.39(3) . ?
C12' H12C 0.9300 . ?
C13' C14' 1.37(2) . ?
C13' H13D 0.9300 . ?
Eu2 O2N 2.238(11) . ?
Eu2 O2M 2.272(12) . ?
Eu2 O3' 2.405(14) . ?
Eu2 Cl1M 2.675(6) . ?
Eu2 O1N 2.682(12) . ?
Eu2 Cl2M 2.817(5) . ?
Eu2 Cl3M 2.831(6) . ?
Eu2 O1M 2.944(13) . ?
Eu2 C7N 3.255(16) . ?
Br1M C4M 1.950(19) . ?
Br1N C4N 1.905(15) . ?
O1M C2M 1.35(2) . ?
O1M C1M 1.43(2) . ?
O2M C7M 1.32(2) . ?
O2M H2MA 0.9300 . ?
O1N C2N 1.387(19) . ?
O1N C1N 1.45(2) . ?
O2N C7N 1.331(18) . ?
O2N H2NB 0.9300 . ?
O3' C16 1.20(4) . ?
O3' H1BB 0.9300 . ?
N1M C8M 1.35(2) . ?
N1M C9M 1.39(2) . ?
N1M H1MA 0.8600 . ?
N2M C8M 1.37(2) . ?
N2M C14M 1.38(2) . ?
N1N C8N 1.30(2) . ?
N1N C9N 1.37(2) . ?
N1N H1NA 0.8600 . ?
N2N C8N 1.345(19) . ?
N2N C14N 1.40(2) . ?
C1M H1MB 0.9600 . ?
C1M H1MC 0.9600 . ?
C1M H1MD 0.9600 . ?
C2M C7M 1.41(3) . ?
C2M C3M 1.41(2) . ?
C3M C4M 1.43(3) . ?
C3M H3MA 0.9300 . ?
C4M C5M 1.31(3) . ?
C5M C6M 1.40(3) . ?
C5M H5MA 0.9300 . ?
C6M C7M 1.36(3) . ?
C6M C8M 1.41(3) . ?
C9M C10M 1.32(3) . ?
C9M C14M 1.36(2) . ?
C10M C11M 1.35(3) . ?
C10M H10B 0.9300 . ?
C11M C12M 1.41(3) . ?
C11M H11C 0.9300 . ?
C12M C13M 1.38(3) . ?
C12M H12D 0.9300 . ?
C13M C14M 1.36(3) . ?
C13M H13C 0.9300 . ?
C1N H1NB 0.9600 . ?
C1N H1NC 0.9600 . ?
C1N H1ND 0.9600 . ?
C2N C3N 1.34(2) . ?
C2N C7N 1.39(2) . ?
C3N C4N 1.38(2) . ?
C3N H3NA 0.9300 . ?
C4N C5N 1.35(2) . ?
C5N C6N 1.45(2) . ?
C5N H5NA 0.9300 . ?
C6N C8N 1.42(2) . ?
C6N C7N 1.43(2) . ?
C9N C14N 1.36(2) . ?
C9N C10N 1.39(2) . ?
C10N C11N 1.40(2) . ?
C10N H10D 0.9300 . ?
C11N C12N 1.41(2) . ?
C11N H11A 0.9300 . ?
C12N C13N 1.35(3) . ?
C12N H12B 0.9300 . ?
C13N C14N 1.35(2) . ?
C13N H13B 0.9300 . ?
C16 H16A 0.9600 . ?
C16 H16B 0.9600 . ?
C16 H16C 0.9600 . ?
